data_7122432
loop_
_publ_author_name
'Frogley, Benjamin J.'
'Hill, Anthony F.'

_publ_section_title
;
 Alkynylbis(alkylidynyl)phosphines: {L<sub>n</sub>M[triple bond, length as
 m-dash]C}<sub>2</sub>PC[triple bond, length as m-dash]CR.
;
_journal_issue 87
_journal_name_full 'Chemical communications (Cambridge, England)'
_journal_page_first 12373
_journal_page_last 12376
_journal_paper_doi 10.1039/c8cc07166g
_journal_volume 54
_journal_year 2018
_chemical_formula_moiety 'C50 H54 As B2 N12 O4 P W2'
_chemical_formula_sum 'C50 H54 As B2 N12 O4 P W2'
_chemical_formula_weight 1382.26
_space_group_crystal_system triclinic
_space_group_IT_number 2
_space_group_name_Hall '-P 1'
_space_group_name_H-M_alt 'P -1'
_symmetry_space_group_name_Hall '-P 1'
_symmetry_space_group_name_H-M 'P -1'
_atom_sites_solution_hydrogens mixed
_audit_creation_method SHELXL-2014/7
_audit_update_record
;
2018-06-27 deposited with the CCDC.
2018-10-11 downloaded from the CCDC.
;
_cell_angle_alpha 83.656(3)
_cell_angle_beta 81.841(2)
_cell_angle_gamma 71.230(3)
_cell_formula_units_Z 2
_cell_length_a 11.2582(3)
_cell_length_b 11.6958(4)
_cell_length_c 22.3488(6)
_cell_measurement_reflns_used 10309
_cell_measurement_temperature 150.0(1)
_cell_measurement_theta_max 73.5500
_cell_measurement_theta_min 3.9870
_cell_volume 2751.44(15)
_computing_cell_refinement 'CrysAlisPro 1.171.39.46 (Rigaku OD, 2018)'
_computing_data_collection 'CrysAlisPro 1.171.39.46 (Rigaku OD, 2018)'
_computing_data_reduction 'CrysAlisPro 1.171.39.46 (Rigaku OD, 2018)'
_computing_structure_refinement 'SHELXL-2014/7 (Sheldrick, 2014)'
_computing_structure_solution 'SHELXT-2014/7 (Sheldrick, 2014)'
_diffrn_ambient_temperature 150.0(1)
_diffrn_detector_area_resol_mean 8.1297
_diffrn_measured_fraction_theta_full 0.994
_diffrn_measured_fraction_theta_max 0.994
_diffrn_measurement_device_type 'SuperNova, Dual, Cu at home/near, EosS2'
_diffrn_measurement_method '\w scans'
_diffrn_radiation_type CuK\a
_diffrn_radiation_wavelength 1.54184
_diffrn_reflns_av_R_equivalents 0.0298
_diffrn_reflns_av_unetI/netI 0.0446
_diffrn_reflns_Laue_measured_fraction_full 0.994
_diffrn_reflns_Laue_measured_fraction_max 0.994
_diffrn_reflns_limit_h_max 13
_diffrn_reflns_limit_h_min -13
_diffrn_reflns_limit_k_max 10
_diffrn_reflns_limit_k_min -13
_diffrn_reflns_limit_l_max 26
_diffrn_reflns_limit_l_min -25
_diffrn_reflns_number 17344
_diffrn_reflns_point_group_measured_fraction_full 0.994
_diffrn_reflns_point_group_measured_fraction_max 0.994
_diffrn_reflns_theta_full 66.599
_diffrn_reflns_theta_max 66.599
_diffrn_reflns_theta_min 4.002
_diffrn_source 'micro-focus sealed X-ray tube'
_exptl_absorpt_coefficient_mu 8.990
_exptl_absorpt_correction_T_max 1.00000
_exptl_absorpt_correction_T_min 0.66275
_exptl_absorpt_correction_type multi-scan
_exptl_absorpt_process_details
;
CrysAlisPro 1.171.39.46 (Rigaku Oxford Diffraction, 2018)
Empirical absorption correction using spherical harmonics,
 implemented in SCALE3 ABSPACK scaling algorithm.
;
_exptl_crystal_colour red
_exptl_crystal_density_diffrn 1.668
_exptl_crystal_description block
_exptl_crystal_F_000 1352
_exptl_crystal_size_max 0.140
_exptl_crystal_size_mid 0.136
_exptl_crystal_size_min 0.077
_refine_diff_density_max 2.320
_refine_diff_density_min -1.746
_refine_diff_density_rms 0.170
_refine_ls_extinction_method none
_refine_ls_goodness_of_fit_ref 1.044
_refine_ls_hydrogen_treatment mixed
_refine_ls_matrix_type full
_refine_ls_number_parameters 669
_refine_ls_number_reflns 9655
_refine_ls_number_restraints 36
_refine_ls_restrained_S_all 1.047
_refine_ls_R_factor_all 0.0544
_refine_ls_R_factor_gt 0.0502
_refine_ls_shift/su_max 0.002
_refine_ls_shift/su_mean 0.000
_refine_ls_structure_factor_coef Fsqd
_refine_ls_weighting_details 'w=1/[\s^2^(Fo^2^)+(0.0949P)^2^+3.7623P] where P=(Fo^2^+2Fc^2^)/3'
_refine_ls_weighting_scheme calc
_refine_ls_wR_factor_gt 0.1363
_refine_ls_wR_factor_ref 0.1423
_reflns_Friedel_coverage 0.000
_reflns_number_gt 8716
_reflns_number_total 9655
_reflns_threshold_expression 'I > 2\s(I)'
_cod_data_source_file c8cc07166g2.cif
_cod_data_source_block Compound_13
_cod_depositor_comments 'Adding full bibliography for 7122430--7122440.cif.'
_cod_database_code 7122432
_shelx_shelxl_version_number 2014/7
_shelx_space_group_comment
;
The symmetry employed for this shelxl refinement is uniquely defined
by the following loop, which should always be used as a source of
symmetry information in preference to the above space-group names.
They are only intended as comments.
;

loop_
_space_group_symop_operation_xyz
'x, y, z'
'-x, -y, -z'

loop_
_atom_site_label
_atom_site_type_symbol
_atom_site_fract_x
_atom_site_fract_y
_atom_site_fract_z
_atom_site_U_iso_or_equiv
_atom_site_adp_type
_atom_site_occupancy
_atom_site_site_symmetry_order
_atom_site_calc_flag
_atom_site_refinement_flags_posn
_atom_site_refinement_flags_adp
W1 W 0.67999(2) 0.22038(2) 0.88086(2) 0.03506(11) Uani 1 1 d . .
W2 W 0.74311(3) 0.29619(2) 0.61499(2) 0.03899(11) Uani 1 1 d . .
As As 0.24974(8) 0.66541(8) 0.69661(4) 0.0549(2) Uani 1 1 d . .
P P 0.52722(15) 0.26339(14) 0.74584(7) 0.0398(3) Uani 1 1 d . .
N5 N 0.6785(5) 0.3980(4) 0.9063(2) 0.0372(10) Uani 1 1 d . .
O3 O 0.5657(5) 0.5674(5) 0.6138(3) 0.0628(14) Uani 1 1 d . .
N9 N 0.8842(5) 0.1164(4) 0.6040(2) 0.0385(11) Uani 1 1 d . .
N6 N 0.7782(5) 0.4063(5) 0.9342(2) 0.0383(10) Uani 1 1 d . .
N11 N 0.8989(6) 0.3358(5) 0.6497(2) 0.0454(12) Uani 1 1 d . .
N8 N 0.9754(5) 0.3047(5) 0.5176(2) 0.0420(11) Uani 1 1 d . .
N3 N 0.8813(4) 0.1947(5) 0.8500(2) 0.0355(10) Uani 1 1 d . .
O2 O 0.4041(5) 0.2447(6) 0.9412(3) 0.0638(14) Uani 1 1 d . .
N7 N 0.8463(5) 0.3391(5) 0.5234(2) 0.0403(11) Uani 1 1 d . .
N10 N 1.0056(5) 0.1065(5) 0.5794(2) 0.0417(11) Uani 1 1 d . .
N4 N 0.9513(5) 0.2433(5) 0.8800(2) 0.0383(10) Uani 1 1 d . .
O4 O 0.5372(5) 0.2379(6) 0.5524(3) 0.0630(14) Uani 1 1 d . .
O1 O 0.6791(6) -0.0438(5) 0.8664(3) 0.0669(15) Uani 1 1 d . .
N12 N 1.0217(5) 0.2851(5) 0.6259(3) 0.0453(12) Uani 1 1 d . .
N2 N 0.8570(5) 0.1979(5) 0.9845(2) 0.0436(12) Uani 1 1 d . .
N1 N 0.7574(5) 0.1625(5) 0.9728(2) 0.0409(11) Uani 1 1 d . .
C3 C 0.5041(6) 0.2388(6) 0.9199(3) 0.0417(13) Uani 1 1 d . .
C29 C 1.0703(6) 0.2160(6) 0.8515(3) 0.0443(14) Uani 1 1 d . .
C27 C 0.9584(6) 0.1375(6) 0.8042(3) 0.0436(14) Uani 1 1 d . .
C44 C 1.0700(7) -0.0107(6) 0.5718(3) 0.0482(15) Uani 1 1 d . .
C39 C 1.0196(7) 0.3524(6) 0.4647(3) 0.0455(14) Uani 1 1 d . .
C5 C 0.6307(7) 0.4693(6) 0.6143(3) 0.0492(15) Uani 1 1 d . .
C1 C 0.6074(6) 0.2573(6) 0.8100(3) 0.0399(12) Uani 1 1 d . .
C28 C 1.0779(6) 0.1505(6) 0.8035(3) 0.0437(14) Uani 1 1 d . .
H28 H 1.1484 0.1204 0.7758 0.052 Uiso 1 1 calc R U
C43 C 0.9880(8) -0.0782(6) 0.5925(3) 0.0511(16) Uani 1 1 d . .
H43 H 1.0066 -0.1617 0.5929 0.061 Uiso 1 1 calc R U
C36 C 0.6754(7) 0.4605(7) 0.4629(3) 0.0550(17) Uani 1 1 d . .
H36A H 0.6363 0.3978 0.4664 0.082 Uiso 1 1 calc R U
H36B H 0.6700 0.5005 0.4230 0.082 Uiso 1 1 calc R U
H36C H 0.6327 0.5181 0.4924 0.082 Uiso 1 1 calc R U
C48 C 1.0283(8) 0.3844(7) 0.7018(3) 0.0538(17) Uani 1 1 d . .
H48 H 1.0574 0.4179 0.7303 0.065 Uiso 1 1 calc R U
C37 C 0.8088(7) 0.4070(5) 0.4732(3) 0.0444(14) Uani 1 1 d . .
C47 C 0.9026(8) 0.3973(6) 0.6966(3) 0.0532(17) Uani 1 1 d . .
C24 C 0.9003(7) 0.1415(7) 1.0366(3) 0.0506(16) Uani 1 1 d . .
C49 C 1.0993(7) 0.3146(6) 0.6581(3) 0.0511(16) Uani 1 1 d . .
C38 C 0.9155(7) 0.4186(5) 0.4355(3) 0.0451(14) Uani 1 1 d . .
H38 H 0.9163 0.4622 0.3981 0.054 Uiso 1 1 calc R U
C33 C 0.6260(7) 0.5808(6) 0.9404(4) 0.0548(17) Uani 1 1 d . .
H33 H 0.5799 0.6600 0.9490 0.066 Uiso 1 1 calc R U
C32 C 0.5891(6) 0.5039(6) 0.9092(3) 0.0457(14) Uani 1 1 d . .
C45 C 1.2051(8) -0.0563(7) 0.5452(4) 0.064(2) Uani 1 1 d . .
H45A H 1.2136 -0.0231 0.5041 0.096 Uiso 1 1 calc R U
H45B H 1.2314 -0.1430 0.5458 0.096 Uiso 1 1 calc R U
H45C H 1.2570 -0.0319 0.5686 0.096 Uiso 1 1 calc R U
C26 C 0.9170(7) 0.0750(7) 0.7601(3) 0.0555(17) Uani 1 1 d . .
H26A H 0.8898 0.0100 0.7811 0.083 Uiso 1 1 calc R U
H26B H 0.9863 0.0431 0.7299 0.083 Uiso 1 1 calc R U
H26C H 0.8484 0.1317 0.7409 0.083 Uiso 1 1 calc R U
C34 C 0.7452(6) 0.5162(7) 0.9562(3) 0.0507(16) Uani 1 1 d . .
C42 C 0.8742(7) 0.0039(6) 0.6123(3) 0.0440(14) Uani 1 1 d . .
C7 C 0.4250(6) 0.4140(6) 0.7393(3) 0.0460(14) Uani 1 1 d . .
C2 C 0.6442(6) 0.2739(6) 0.6849(3) 0.0413(13) Uani 1 1 d . .
C40 C 1.1554(7) 0.3361(7) 0.4453(4) 0.0556(17) Uani 1 1 d . .
H40A H 1.1881 0.3720 0.4731 0.083 Uiso 1 1 calc R U
H40B H 1.1648 0.3745 0.4054 0.083 Uiso 1 1 calc R U
H40C H 1.2011 0.2513 0.4447 0.083 Uiso 1 1 calc R U
C2A C 0.6854(6) 0.0500(6) 0.8713(3) 0.0460(14) Uani 1 1 d . .
C4 C 0.6161(7) 0.2573(6) 0.5736(3) 0.0457(14) Uani 1 1 d . .
C22 C 0.7384(8) 0.0841(7) 1.0202(3) 0.0557(18) Uani 1 1 d . .
C41 C 0.7549(8) -0.0193(7) 0.6388(3) 0.0575(17) Uani 1 1 d . .
H41A H 0.7226 0.0231 0.6750 0.086 Uiso 1 1 calc R U
H41B H 0.7709 -0.1045 0.6485 0.086 Uiso 1 1 calc R U
H41C H 0.6942 0.0086 0.6101 0.086 Uiso 1 1 calc R U
C8 C 0.3566(7) 0.5116(7) 0.7260(3) 0.0514(16) Uani 1 1 d . .
C31 C 0.4655(7) 0.5286(7) 0.8841(4) 0.063(2) Uani 1 1 d . .
H31A H 0.4807 0.4962 0.8451 0.095 Uiso 1 1 calc R U
H31B H 0.4245 0.6144 0.8801 0.095 Uiso 1 1 calc R U
H31C H 0.4125 0.4911 0.9111 0.095 Uiso 1 1 calc R U
C9 C 0.1016(7) 0.6707(6) 0.7563(3) 0.0493(15) Uani 1 1 d . .
C50 C 1.2406(8) 0.2712(8) 0.6426(4) 0.068(2) Uani 1 1 d . .
H50A H 1.2709 0.1845 0.6482 0.102 Uiso 1 1 calc R U
H50B H 1.2791 0.3055 0.6687 0.102 Uiso 1 1 calc R U
H50C H 1.2618 0.2960 0.6012 0.102 Uiso 1 1 calc R U
B1 B 0.8956(6) 0.2963(7) 0.9414(3) 0.0394(14) Uani 1 1 d . .
C12 C -0.1199(8) 0.6731(8) 0.8276(4) 0.0631(19) Uani 1 1 d . .
H12 H -0.1943 0.6744 0.8521 0.076 Uiso 1 1 calc R U
C30 C 1.1715(6) 0.2535(7) 0.8727(4) 0.0573(18) Uani 1 1 d . .
H30A H 1.1456 0.3402 0.8728 0.086 Uiso 1 1 calc R U
H30B H 1.2480 0.2262 0.8459 0.086 Uiso 1 1 calc R U
H30C H 1.1858 0.2183 0.9129 0.086 Uiso 1 1 calc R U
C46 C 0.7865(9) 0.4626(7) 0.7352(3) 0.064(2) Uani 1 1 d . .
H46A H 0.7352 0.5285 0.7114 0.096 Uiso 1 1 calc R U
H46B H 0.8096 0.4934 0.7684 0.096 Uiso 1 1 calc R U
H46C H 0.7398 0.4078 0.7506 0.096 Uiso 1 1 calc R U
B2 B 1.0496(7) 0.2187(7) 0.5667(3) 0.0432(15) Uani 1 1 d . .
C23 C 0.8294(8) 0.0688(8) 1.0599(4) 0.062(2) Uani 1 1 d . .
H23 H 0.8394 0.0185 1.0954 0.075 Uiso 1 1 calc R U
C35 C 0.8267(7) 0.5528(8) 0.9927(4) 0.066(2) Uani 1 1 d . .
H35A H 0.8231 0.5143 1.0328 0.099 Uiso 1 1 calc R U
H35B H 0.7970 0.6391 0.9948 0.099 Uiso 1 1 calc R U
H35C H 0.9123 0.5285 0.9738 0.099 Uiso 1 1 calc R U
C10 C 0.1029(9) 0.5902(8) 0.8065(4) 0.064(2) Uani 1 1 d . .
H10 H 0.1787 0.5355 0.8169 0.077 Uiso 1 1 calc R U
C21 C 0.6390(9) 0.0249(9) 1.0236(4) 0.070(2) Uani 1 1 d . .
H21A H 0.5640 0.0822 1.0098 0.105 Uiso 1 1 calc R U
H21B H 0.6205 -0.0033 1.0648 0.105 Uiso 1 1 calc R U
H21C H 0.6681 -0.0424 0.9985 0.105 Uiso 1 1 calc R U
C13 C -0.1225(9) 0.7528(9) 0.7787(4) 0.073(2) Uani 1 1 d . .
H13 H -0.1984 0.8091 0.7695 0.088 Uiso 1 1 calc R U
C25 C 1.0090(8) 0.1602(9) 1.0626(4) 0.067(2) Uani 1 1 d . .
H25A H 1.0797 0.1503 1.0319 0.101 Uiso 1 1 calc R U
H25B H 1.0325 0.1019 1.0960 0.101 Uiso 1 1 calc R U
H25C H 0.9838 0.2404 1.0763 0.101 Uiso 1 1 calc R U
C11 C -0.0093(9) 0.5915(8) 0.8410(4) 0.070(2) Uani 1 1 d . .
H11 H -0.0089 0.5355 0.8740 0.084 Uiso 1 1 calc R U
C14 C -0.0112(9) 0.7497(7) 0.7424(4) 0.067(2) Uani 1 1 d . .
H14 H -0.0135 0.8025 0.7080 0.081 Uiso 1 1 calc R U
C15 C 0.3257(9) 0.7723(8) 0.7288(4) 0.067(2) Uani 1 1 d . U
C16 C 0.3090(12) 0.7985(11) 0.7891(5) 0.089(3) Uani 1 1 d . U
H16 H 0.2584 0.7657 0.8178 0.106 Uiso 1 1 calc R U
C17 C 0.3673(15) 0.8721(13) 0.8053(7) 0.111(4) Uani 1 1 d . U
H17 H 0.3543 0.8921 0.8453 0.134 Uiso 1 1 calc R U
C18 C 0.4459(16) 0.9189(13) 0.7642(7) 0.119(4) Uani 1 1 d . U
H18 H 0.4926 0.9622 0.7772 0.143 Uiso 1 1 calc R U
C19 C 0.454(2) 0.9012(16) 0.7048(9) 0.147(5) Uani 1 1 d . U
H19 H 0.5039 0.9357 0.6763 0.176 Uiso 1 1 calc R U
C20 C 0.3886(15) 0.8306(14) 0.6863(7) 0.116(4) Uani 1 1 d . U
H20 H 0.3879 0.8237 0.6454 0.139 Uiso 1 1 calc R U
H99 H 0.968(7) 0.331(7) 0.960(3) 0.044(19) Uiso 1 1 d . .
H98 H 1.160(9) 0.199(8) 0.549(4) 0.07(3) Uiso 1 1 d . .

loop_
_atom_site_aniso_label
_atom_site_aniso_U_11
_atom_site_aniso_U_22
_atom_site_aniso_U_33
_atom_site_aniso_U_23
_atom_site_aniso_U_13
_atom_site_aniso_U_12
W1 0.03296(16) 0.03854(17) 0.03703(16) -0.00362(11) -0.01270(11) -0.01172(11)
W2 0.04586(18) 0.03355(17) 0.03520(16) -0.00620(11) -0.00674(12) -0.00693(12)
As 0.0570(5) 0.0536(4) 0.0459(4) -0.0031(3) -0.0087(3) -0.0048(4)
P 0.0387(7) 0.0444(8) 0.0381(7) -0.0065(6) -0.0117(6) -0.0112(6)
N5 0.036(2) 0.035(2) 0.045(3) -0.004(2) -0.015(2) -0.013(2)
O3 0.064(3) 0.040(3) 0.071(3) -0.007(2) -0.008(3) 0.003(2)
N9 0.044(3) 0.025(2) 0.042(3) -0.0078(19) -0.011(2) 0.0000(19)
N6 0.034(2) 0.043(3) 0.043(3) -0.008(2) -0.009(2) -0.016(2)
N11 0.060(3) 0.039(3) 0.040(3) -0.008(2) -0.009(2) -0.017(2)
N8 0.046(3) 0.037(3) 0.041(3) -0.006(2) -0.008(2) -0.008(2)
N3 0.025(2) 0.044(3) 0.039(2) -0.001(2) -0.0103(18) -0.0105(19)
O2 0.047(3) 0.077(4) 0.077(4) -0.020(3) -0.003(3) -0.029(3)
N7 0.041(3) 0.040(3) 0.035(2) -0.004(2) -0.002(2) -0.008(2)
N10 0.046(3) 0.035(3) 0.040(3) -0.005(2) -0.012(2) -0.003(2)
N4 0.033(2) 0.038(2) 0.047(3) -0.001(2) -0.009(2) -0.015(2)
O4 0.051(3) 0.075(4) 0.066(3) -0.014(3) -0.023(3) -0.015(3)
O1 0.068(3) 0.047(3) 0.095(4) -0.020(3) -0.011(3) -0.024(2)
N12 0.049(3) 0.043(3) 0.047(3) -0.003(2) -0.013(2) -0.014(2)
N2 0.042(3) 0.051(3) 0.047(3) 0.000(2) -0.019(2) -0.022(2)
N1 0.043(3) 0.051(3) 0.040(3) 0.005(2) -0.019(2) -0.026(2)
C3 0.034(3) 0.049(3) 0.047(3) -0.011(3) -0.006(3) -0.015(2)
C29 0.037(3) 0.042(3) 0.051(3) 0.011(3) -0.008(3) -0.011(2)
C27 0.043(3) 0.040(3) 0.042(3) 0.003(3) -0.011(3) -0.003(3)
C44 0.056(4) 0.043(3) 0.041(3) -0.003(3) -0.017(3) -0.003(3)
C39 0.061(4) 0.034(3) 0.042(3) -0.007(2) -0.003(3) -0.015(3)
C5 0.058(4) 0.044(4) 0.042(3) -0.009(3) -0.005(3) -0.010(3)
C1 0.035(3) 0.041(3) 0.046(3) -0.010(2) -0.005(2) -0.013(2)
C28 0.033(3) 0.044(3) 0.044(3) 0.008(3) -0.004(2) -0.002(2)
C43 0.072(5) 0.031(3) 0.048(4) -0.004(3) -0.020(3) -0.008(3)
C36 0.061(4) 0.051(4) 0.046(4) 0.002(3) -0.015(3) -0.005(3)
C48 0.080(5) 0.055(4) 0.041(3) 0.009(3) -0.023(3) -0.040(4)
C37 0.056(4) 0.029(3) 0.041(3) -0.003(2) -0.009(3) -0.002(3)
C47 0.087(5) 0.039(3) 0.043(3) -0.001(3) -0.014(3) -0.030(3)
C24 0.052(4) 0.058(4) 0.049(4) 0.006(3) -0.026(3) -0.021(3)
C49 0.066(4) 0.046(4) 0.049(4) 0.007(3) -0.025(3) -0.024(3)
C38 0.059(4) 0.030(3) 0.043(3) -0.003(2) -0.006(3) -0.009(3)
C33 0.043(3) 0.044(3) 0.080(5) -0.022(3) -0.009(3) -0.009(3)
C32 0.038(3) 0.046(3) 0.054(4) -0.006(3) -0.010(3) -0.012(3)
C45 0.062(5) 0.051(4) 0.065(5) -0.014(3) -0.011(4) 0.007(3)
C26 0.049(4) 0.067(4) 0.045(3) -0.014(3) -0.009(3) -0.005(3)
C34 0.039(3) 0.055(4) 0.062(4) -0.022(3) -0.004(3) -0.015(3)
C42 0.058(4) 0.035(3) 0.039(3) -0.003(2) -0.018(3) -0.007(3)
C7 0.038(3) 0.055(4) 0.044(3) -0.008(3) -0.010(3) -0.008(3)
C2 0.047(3) 0.041(3) 0.036(3) -0.009(2) -0.016(3) -0.006(3)
C40 0.057(4) 0.049(4) 0.062(4) -0.009(3) 0.002(3) -0.020(3)
C2A 0.039(3) 0.048(4) 0.057(4) -0.008(3) -0.016(3) -0.014(3)
C4 0.052(4) 0.044(3) 0.034(3) -0.008(2) -0.004(3) -0.004(3)
C22 0.074(5) 0.059(4) 0.051(4) 0.014(3) -0.026(4) -0.041(4)
C41 0.075(5) 0.044(4) 0.056(4) -0.001(3) -0.014(4) -0.022(3)
C8 0.049(4) 0.050(4) 0.049(4) -0.009(3) -0.011(3) -0.003(3)
C31 0.051(4) 0.048(4) 0.091(6) -0.017(4) -0.033(4) -0.001(3)
C9 0.053(4) 0.044(3) 0.051(4) -0.009(3) -0.008(3) -0.011(3)
C50 0.064(5) 0.073(5) 0.073(5) 0.008(4) -0.033(4) -0.024(4)
B1 0.032(3) 0.049(4) 0.045(4) -0.001(3) -0.018(3) -0.019(3)
C12 0.065(5) 0.059(4) 0.068(5) -0.011(4) -0.005(4) -0.022(4)
C30 0.036(3) 0.056(4) 0.081(5) 0.000(4) -0.004(3) -0.018(3)
C46 0.093(6) 0.056(4) 0.050(4) -0.020(3) 0.000(4) -0.032(4)
B2 0.037(3) 0.041(4) 0.048(4) -0.004(3) -0.011(3) -0.005(3)
C23 0.076(5) 0.065(5) 0.054(4) 0.022(4) -0.036(4) -0.030(4)
C35 0.041(4) 0.070(5) 0.093(6) -0.040(5) -0.004(4) -0.018(3)
C10 0.070(5) 0.058(4) 0.056(4) 0.006(3) -0.007(4) -0.011(4)
C21 0.084(6) 0.079(6) 0.067(5) 0.029(4) -0.029(4) -0.053(5)
C13 0.059(5) 0.068(5) 0.083(6) -0.008(4) -0.010(4) -0.006(4)
C25 0.064(5) 0.087(6) 0.061(4) 0.003(4) -0.036(4) -0.027(4)
C11 0.075(5) 0.056(5) 0.073(5) -0.002(4) -0.001(4) -0.016(4)
C14 0.073(5) 0.050(4) 0.064(5) 0.003(3) -0.010(4) -0.001(4)
C15 0.072(5) 0.059(4) 0.072(5) -0.003(4) -0.006(4) -0.026(4)
C16 0.103(7) 0.094(7) 0.085(6) -0.014(5) -0.008(5) -0.051(6)
C17 0.127(9) 0.110(8) 0.106(8) -0.035(7) -0.009(7) -0.041(7)
C18 0.153(10) 0.103(8) 0.127(9) -0.027(7) 0.020(8) -0.085(7)
C19 0.190(12) 0.127(9) 0.147(10) 0.009(9) 0.005(10) -0.098(9)
C20 0.136(9) 0.134(9) 0.101(8) 0.019(7) -0.021(7) -0.081(8)

loop_
_atom_type_symbol
_atom_type_description
_atom_type_scat_dispersion_real
_atom_type_scat_dispersion_imag
_atom_type_scat_source
C C 0.0181 0.0091 'International Tables Vol C Tables 4.2.6.8 and 6.1.1.4'
H H 0.0000 0.0000 'International Tables Vol C Tables 4.2.6.8 and 6.1.1.4'
B B 0.0090 0.0039 'International Tables Vol C Tables 4.2.6.8 and 6.1.1.4'
N N 0.0311 0.0180 'International Tables Vol C Tables 4.2.6.8 and 6.1.1.4'
O O 0.0492 0.0322 'International Tables Vol C Tables 4.2.6.8 and 6.1.1.4'
P P 0.2955 0.4335 'International Tables Vol C Tables 4.2.6.8 and 6.1.1.4'
As As -0.9300 1.0051 'International Tables Vol C Tables 4.2.6.8 and 6.1.1.4'
W W -5.4734 5.5774 'International Tables Vol C Tables 4.2.6.8 and 6.1.1.4'

loop_
_geom_angle_atom_site_label_1
_geom_angle_atom_site_label_2
_geom_angle_atom_site_label_3
_geom_angle
C1 W1 C3 84.6(3)
C1 W1 C2A 85.2(3)
C3 W1 C2A 84.2(3)
C1 W1 N3 102.9(2)
C3 W1 N3 172.4(2)
C2A W1 N3 96.4(2)
C1 W1 N5 103.4(2)
C3 W1 N5 93.8(2)
C2A W1 N5 171.0(2)
N3 W1 N5 84.47(19)
C1 W1 N1 174.2(2)
C3 W1 N1 90.9(2)
C2A W1 N1 90.7(2)
N3 W1 N1 81.58(18)
N5 W1 N1 80.56(19)
C2 W2 C4 84.8(3)
C2 W2 C5 85.2(3)
C4 W2 C5 88.3(3)
C2 W2 N9 103.6(2)
C4 W2 N9 93.7(2)
C5 W2 N9 171.2(3)
C2 W2 N11 102.2(2)
C4 W2 N11 172.8(2)
C5 W2 N11 94.0(3)
N9 W2 N11 83.0(2)
C2 W2 N7 173.4(2)
C4 W2 N7 91.1(2)
C5 W2 N7 89.6(2)
N9 W2 N7 81.79(19)
N11 W2 N7 82.1(2)
C8 As C15 99.3(4)
C8 As C9 96.7(3)
C15 As C9 102.8(3)
C7 P C2 98.6(3)
C7 P C1 104.8(3)
C2 P C1 101.7(3)
C32 N5 N6 107.3(5)
C32 N5 W1 132.1(4)
N6 N5 W1 119.8(4)
C42 N9 N10 107.5(5)
C42 N9 W2 132.0(5)
N10 N9 W2 120.2(4)
C34 N6 N5 108.9(5)
C34 N6 B1 130.1(5)
N5 N6 B1 120.7(5)
C47 N11 N12 106.4(6)
C47 N11 W2 132.5(5)
N12 N11 W2 120.8(4)
C39 N8 N7 110.3(5)
C39 N8 B2 129.2(6)
N7 N8 B2 120.5(5)
C27 N3 N4 107.0(5)
C27 N3 W1 132.2(4)
N4 N3 W1 120.8(4)
C37 N7 N8 107.4(5)
C37 N7 W2 133.9(4)
N8 N7 W2 118.1(4)
C44 N10 N9 109.3(6)
C44 N10 B2 130.1(6)
N9 N10 B2 120.6(5)
C29 N4 N3 108.9(5)
C29 N4 B1 130.6(5)
N3 N4 B1 119.6(5)
C49 N12 N11 109.4(6)
C49 N12 B2 130.9(6)
N11 N12 B2 119.3(5)
C24 N2 N1 110.2(5)
C24 N2 B1 130.6(5)
N1 N2 B1 119.1(5)
C22 N1 N2 106.1(5)
C22 N1 W1 134.3(4)
N2 N1 W1 119.1(4)
O2 C3 W1 177.0(6)
N4 C29 C28 108.3(6)
N4 C29 C30 122.9(6)
C28 C29 C30 128.7(6)
N3 C27 C28 109.4(6)
N3 C27 C26 123.3(6)
C28 C27 C26 127.2(6)
N10 C44 C43 107.7(6)
N10 C44 C45 124.5(7)
C43 C44 C45 127.8(7)
N8 C39 C38 106.9(6)
N8 C39 C40 124.1(6)
C38 C39 C40 129.0(6)
O3 C5 W2 179.3(7)
P C1 W1 167.2(4)
C29 C28 C27 106.3(6)
C29 C28 H28 126.9
C27 C28 H28 126.9
C42 C43 C44 106.2(6)
C42 C43 H43 126.9
C44 C43 H43 126.9
C37 C36 H36A 109.5
C37 C36 H36B 109.5
H36A C36 H36B 109.5
C37 C36 H36C 109.5
H36A C36 H36C 109.5
H36B C36 H36C 109.5
C49 C48 C47 107.2(6)
C49 C48 H48 126.4
C47 C48 H48 126.4
N7 C37 C38 108.8(6)
N7 C37 C36 123.2(6)
C38 C37 C36 128.0(6)
N11 C47 C48 108.6(7)
N11 C47 C46 122.3(7)
C48 C47 C46 129.0(7)
N2 C24 C23 108.2(6)
N2 C24 C25 123.7(7)
C23 C24 C25 128.1(7)
C48 C49 N12 108.3(7)
C48 C49 C50 130.1(7)
N12 C49 C50 121.6(7)
C39 C38 C37 106.6(6)
C39 C38 H38 126.7
C37 C38 H38 126.7
C34 C33 C32 106.3(6)
C34 C33 H33 126.8
C32 C33 H33 126.8
N5 C32 C33 109.7(6)
N5 C32 C31 122.5(6)
C33 C32 C31 127.7(6)
C44 C45 H45A 109.5
C44 C45 H45B 109.5
H45A C45 H45B 109.5
C44 C45 H45C 109.5
H45A C45 H45C 109.5
H45B C45 H45C 109.5
C27 C26 H26A 109.5
C27 C26 H26B 109.5
H26A C26 H26B 109.5
C27 C26 H26C 109.5
H26A C26 H26C 109.5
H26B C26 H26C 109.5
N6 C34 C33 107.7(6)
N6 C34 C35 123.1(6)
C33 C34 C35 129.1(7)
N9 C42 C43 109.3(6)
N9 C42 C41 122.0(6)
C43 C42 C41 128.6(6)
C8 C7 P 170.0(6)
P C2 W2 170.8(4)
C39 C40 H40A 109.5
C39 C40 H40B 109.5
H40A C40 H40B 109.5
C39 C40 H40C 109.5
H40A C40 H40C 109.5
H40B C40 H40C 109.5
O1 C2A W1 175.0(6)
O4 C4 W2 176.0(6)
N1 C22 C23 108.6(6)
N1 C22 C21 122.1(6)
C23 C22 C21 129.2(7)
C42 C41 H41A 109.5
C42 C41 H41B 109.5
H41A C41 H41B 109.5
C42 C41 H41C 109.5
H41A C41 H41C 109.5
H41B C41 H41C 109.5
C7 C8 As 174.6(6)
C32 C31 H31A 109.5
C32 C31 H31B 109.5
H31A C31 H31B 109.5
C32 C31 H31C 109.5
H31A C31 H31C 109.5
H31B C31 H31C 109.5
C14 C9 C10 118.7(8)
C14 C9 As 116.7(6)
C10 C9 As 124.1(6)
C49 C50 H50A 109.5
C49 C50 H50B 109.5
H50A C50 H50B 109.5
C49 C50 H50C 109.5
H50A C50 H50C 109.5
H50B C50 H50C 109.5
N6 B1 N4 110.5(5)
N6 B1 N2 108.8(5)
N4 B1 N2 108.3(5)
N6 B1 H99 106(4)
N4 B1 H99 110(4)
N2 B1 H99 113(4)
C11 C12 C13 120.2(9)
C11 C12 H12 119.9
C13 C12 H12 119.9
C29 C30 H30A 109.5
C29 C30 H30B 109.5
H30A C30 H30B 109.5
C29 C30 H30C 109.5
H30A C30 H30C 109.5
H30B C30 H30C 109.5
C47 C46 H46A 109.5
C47 C46 H46B 109.5
H46A C46 H46B 109.5
C47 C46 H46C 109.5
H46A C46 H46C 109.5
H46B C46 H46C 109.5
N10 B2 N8 109.6(5)
N10 B2 N12 108.5(6)
N8 B2 N12 108.8(5)
N10 B2 H98 115(4)
N8 B2 H98 107(4)
N12 B2 H98 108(4)
C24 C23 C22 106.9(6)
C24 C23 H23 126.6
C22 C23 H23 126.6
C34 C35 H35A 109.5
C34 C35 H35B 109.5
H35A C35 H35B 109.5
C34 C35 H35C 109.5
H35A C35 H35C 109.5
H35B C35 H35C 109.5
C11 C10 C9 119.5(8)
C11 C10 H10 120.3
C9 C10 H10 120.3
C22 C21 H21A 109.5
C22 C21 H21B 109.5
H21A C21 H21B 109.5
C22 C21 H21C 109.5
H21A C21 H21C 109.5
H21B C21 H21C 109.5
C12 C13 C14 119.5(8)
C12 C13 H13 120.3
C14 C13 H13 120.3
C24 C25 H25A 109.5
C24 C25 H25B 109.5
H25A C25 H25B 109.5
C24 C25 H25C 109.5
H25A C25 H25C 109.5
H25B C25 H25C 109.5
C12 C11 C10 121.0(9)
C12 C11 H11 119.5
C10 C11 H11 119.5
C9 C14 C13 121.1(8)
C9 C14 H14 119.4
C13 C14 H14 119.4
C20 C15 C16 120.1(11)
C20 C15 As 115.0(9)
C16 C15 As 124.7(7)
C17 C16 C15 118.7(11)
C17 C16 H16 120.7
C15 C16 H16 120.7
C16 C17 C18 121.9(13)
C16 C17 H17 119.1
C18 C17 H17 119.1
C19 C18 C17 119.3(14)
C19 C18 H18 120.3
C17 C18 H18 120.3
C18 C19 C20 119.7(15)
C18 C19 H19 120.2
C20 C19 H19 120.2
C15 C20 C19 119.4(14)
C15 C20 H20 120.3
C19 C20 H20 120.3

loop_
_geom_bond_atom_site_label_1
_geom_bond_atom_site_label_2
_geom_bond_distance
W1 C1 1.831(6)
W1 C3 2.002(6)
W1 C2A 2.007(7)
W1 N3 2.206(5)
W1 N5 2.208(5)
W1 N1 2.295(5)
W2 C2 1.830(7)
W2 C4 1.997(7)
W2 C5 2.012(7)
W2 N9 2.205(5)
W2 N11 2.209(6)
W2 N7 2.294(5)
As C8 1.919(7)
As C15 1.969(9)
As C9 1.972(7)
P C7 1.770(7)
P C2 1.779(7)
P C1 1.783(6)
N5 C32 1.322(9)
N5 N6 1.393(7)
O3 C5 1.146(9)
N9 C42 1.346(8)
N9 N10 1.372(8)
N6 C34 1.345(9)
N6 B1 1.533(9)
N11 C47 1.348(8)
N11 N12 1.371(8)
N8 C39 1.348(9)
N8 N7 1.369(8)
N8 B2 1.545(9)
N3 C27 1.332(8)
N3 N4 1.383(7)
O2 C3 1.142(8)
N7 C37 1.338(8)
N10 C44 1.346(9)
N10 B2 1.531(9)
N4 C29 1.353(8)
N4 B1 1.535(9)
O4 C4 1.158(9)
O1 C2A 1.141(9)
N12 C49 1.351(9)
N12 B2 1.551(9)
N2 C24 1.348(8)
N2 N1 1.379(7)
N2 B1 1.549(9)
N1 C22 1.362(9)
C29 C28 1.364(10)
C29 C30 1.494(10)
C27 C28 1.400(10)
C27 C26 1.493(10)
C44 C43 1.399(11)
C44 C45 1.498(11)
C39 C38 1.387(10)
C39 C40 1.485(10)
C28 H28 0.9300
C43 C42 1.379(10)
C43 H43 0.9300
C36 C37 1.471(10)
C36 H36A 0.9600
C36 H36B 0.9600
C36 H36C 0.9600
C48 C49 1.340(11)
C48 C47 1.394(12)
C48 H48 0.9300
C37 C38 1.402(10)
C47 C46 1.489(12)
C24 C23 1.361(11)
C24 C25 1.511(9)
C49 C50 1.506(12)
C38 H38 0.9300
C33 C34 1.385(10)
C33 C32 1.390(10)
C33 H33 0.9300
C32 C31 1.503(9)
C45 H45A 0.9600
C45 H45B 0.9600
C45 H45C 0.9600
C26 H26A 0.9600
C26 H26B 0.9600
C26 H26C 0.9600
C34 C35 1.494(10)
C42 C41 1.483(11)
C7 C8 1.188(10)
C40 H40A 0.9600
C40 H40B 0.9600
C40 H40C 0.9600
C22 C23 1.405(10)
C22 C21 1.484(10)
C41 H41A 0.9600
C41 H41B 0.9600
C41 H41C 0.9600
C31 H31A 0.9600
C31 H31B 0.9600
C31 H31C 0.9600
C9 C14 1.362(11)
C9 C10 1.381(11)
C50 H50A 0.9600
C50 H50B 0.9600
C50 H50C 0.9600
B1 H99 1.17(8)
C12 C11 1.352(13)
C12 C13 1.353(13)
C12 H12 0.9300
C30 H30A 0.9600
C30 H30B 0.9600
C30 H30C 0.9600
C46 H46A 0.9600
C46 H46B 0.9600
C46 H46C 0.9600
B2 H98 1.21(9)
C23 H23 0.9300
C35 H35A 0.9600
C35 H35B 0.9600
C35 H35C 0.9600
C10 C11 1.380(13)
C10 H10 0.9300
C21 H21A 0.9600
C21 H21B 0.9600
C21 H21C 0.9600
C13 C14 1.385(13)
C13 H13 0.9300
C25 H25A 0.9600
C25 H25B 0.9600
C25 H25C 0.9600
C11 H11 0.9300
C14 H14 0.9300
C15 C20 1.358(15)
C15 C16 1.389(14)
C16 C17 1.342(17)
C16 H16 0.9300
C17 C18 1.376(19)
C17 H17 0.9300
C18 C19 1.35(2)
C18 H18 0.9300
C19 C20 1.40(2)
C19 H19 0.9300
C20 H20 0.9300
